data_7016107
loop_
_publ_author_name
'Clark, J. M.'
'Kociok-K\"ohn, G'
'Harnett, N. J.'
'Hill, M. S.'
'Hill, R.'
'Molloy, K. C.'
'Saponia, H.'
'Stanton, D.'
'Sudlow, A.'

_publ_section_title
;
 Formation of PbS materials from lead xanthate precursors.
;
_journal_issue 26
_journal_name_full 'Dalton transactions (Cambridge, England : 2003)'
_journal_page_first 6893
_journal_page_last 6900
_journal_paper_doi 10.1039/c1dt10273g
_journal_volume 40
_journal_year 2011
_chemical_formula_moiety 'C40 H52 N4 O4 Pb2 S8'
_chemical_formula_sum 'C40 H52 N4 O4 Pb2 S8'
_chemical_formula_weight 1323.72
_chemical_name_systematic
;
?
;
_space_group_IT_number 4
_symmetry_cell_setting monoclinic
_symmetry_space_group_name_Hall 'P 2yb'
_symmetry_space_group_name_H-M 'P 1 21 1'
_atom_sites_solution_hydrogens geom
_atom_sites_solution_primary direct
_atom_sites_solution_secondary difmap
_audit_creation_method SHELXL-97
_cell_angle_alpha 90.00
_cell_angle_beta 107.0970(10)
_cell_angle_gamma 90.00
_cell_formula_units_Z 2
_cell_length_a 10.15660(10)
_cell_length_b 24.0033(3)
_cell_length_c 10.32520(10)
_cell_measurement_reflns_used 82006
_cell_measurement_temperature 150(2)
_cell_measurement_theta_max 27.485
_cell_measurement_theta_min 2.910
_cell_volume 2405.96(5)
_computing_cell_refinement 'HKL Scalepack (Otwinski & Minor, 1997)'
_computing_data_collection 'Collect (Nonius BV, 1997-2000)'
_computing_data_reduction
;
DENZO-SCALEPACK Z. Otwinowski and W. Minor, "
Processing of X-ray Diffraction Data Collected in Oscillation Mode ",
Methods in Enzymology, Volume 276: Macromolecular Crystallography,
part A, p.307-326, 1997,C.W. Carter, Jr. & R. M. Sweet, Eds., Academic Press.
;
_computing_molecular_graphics 'ORTEP3 for Windows - Farrugia, L. J. J. Appl. Crystallogr. 1997, 30, 565'
_computing_publication_material
;
'WinGX publication routines, Farrugia,
L. J., J. Appl. Crystallogr., 1999, 32, 837-838
;
_computing_structure_refinement
;
SHELXL97 -Program for Crystal Structure Analysis (Release 97-2).
Sheldrick, G.M., Institut f\"ur Anorganische Chemie der Universit\"at,
Tammanstrasse 4, D-3400 G\"ottingen, Germany, 1998
;
_computing_structure_solution
;
SIR97- Altomare A., Burla M.C., Camalli M., Cascarano G.L., Giacovazzo C. ,
Guagliardi A., Moliterni A.G.G., Polidori G.,Spagna R.
(1999) J. Appl. Cryst. 32, 115-119
;
_diffrn_ambient_temperature 150(2)
_diffrn_measured_fraction_theta_full 0.997
_diffrn_measured_fraction_theta_max 0.997
_diffrn_measurement_device_type 'Nonius Kappa CCD'
_diffrn_measurement_method '513 1.1 degree images with \w scans'
_diffrn_radiation_monochromator graphite
_diffrn_radiation_source 'fine-focus sealed tube'
_diffrn_radiation_type MoK\a
_diffrn_radiation_wavelength 0.71073
_diffrn_reflns_av_R_equivalents 0.0843
_diffrn_reflns_av_sigmaI/netI 0.0654
_diffrn_reflns_limit_h_max 13
_diffrn_reflns_limit_h_min -13
_diffrn_reflns_limit_k_max 31
_diffrn_reflns_limit_k_min -28
_diffrn_reflns_limit_l_max 13
_diffrn_reflns_limit_l_min -13
_diffrn_reflns_number 45959
_diffrn_reflns_theta_full 27.51
_diffrn_reflns_theta_max 27.51
_diffrn_reflns_theta_min 3.00
_diffrn_standards_decay_% 0
_diffrn_standards_number 0
_exptl_absorpt_coefficient_mu 7.378
_exptl_absorpt_correction_T_max 0.8090
_exptl_absorpt_correction_T_min 0.2599
_exptl_absorpt_correction_type multi-scan
_exptl_absorpt_process_details
;
multi-scan from symmetry-related measurements
Sortav (Blessing 1995)
;
_exptl_crystal_colour colourless
_exptl_crystal_density_diffrn 1.827
_exptl_crystal_density_method 'not measured'
_exptl_crystal_description plate
_exptl_crystal_F_000 1288
_exptl_crystal_size_max 0.25
_exptl_crystal_size_mid 0.20
_exptl_crystal_size_min 0.03
_refine_diff_density_max 1.096
_refine_diff_density_min -1.632
_refine_diff_density_rms 0.175
_refine_ls_abs_structure_details 'Flack H D (1983), Acta Cryst. A39, 876-881'
_refine_ls_abs_structure_Flack 0.487(7)
_refine_ls_extinction_method none
_refine_ls_goodness_of_fit_ref 1.026
_refine_ls_hydrogen_treatment constr
_refine_ls_matrix_type full
_refine_ls_number_parameters 524
_refine_ls_number_reflns 10193
_refine_ls_number_restraints 1
_refine_ls_restrained_S_all 1.026
_refine_ls_R_factor_all 0.0610
_refine_ls_R_factor_gt 0.0476
_refine_ls_shift/su_max 0.002
_refine_ls_shift/su_mean 0.000
_refine_ls_structure_factor_coef Fsqd
_refine_ls_weighting_details 'calc w=1/[\s^2^(Fo^2^)+(0.0653P)^2^+4.4395P] where P=(Fo^2^+2Fc^2^)/3'
_refine_ls_weighting_scheme calc
_refine_ls_wR_factor_gt 0.1054
_refine_ls_wR_factor_ref 0.1120
_reflns_number_gt 8874
_reflns_number_total 10193
_reflns_threshold_expression >2sigma(I)
_cod_data_source_file c1dt10273g.txt
_cod_data_source_block shelxl2
_cod_original_cell_volume 2405.96(4)
_cod_original_sg_symbol_H-M 'P 21'
_cod_database_code 7016107

loop_
_symmetry_equiv_pos_as_xyz
'x, y, z'
'-x, y+1/2, -z'

loop_
_atom_site_label
_atom_site_type_symbol
_atom_site_fract_x
_atom_site_fract_y
_atom_site_fract_z
_atom_site_U_iso_or_equiv
_atom_site_adp_type
_atom_site_occupancy
_atom_site_symmetry_multiplicity
_atom_site_calc_flag
_atom_site_refinement_flags
_atom_site_disorder_assembly
_atom_site_disorder_group
Pb1 Pb 0.83650(3) 0.221721(14) 0.12881(3) 0.02332(9) Uani 1 1 d . . .
Pb2 Pb 1.08644(3) 0.278290(15) 0.45421(3) 0.02384(9) Uani 1 1 d . . .
S1 S 0.8649(3) 0.17710(12) 0.4136(3) 0.0274(6) Uani 1 1 d . . .
S2 S 1.1049(3) 0.15841(12) 0.3059(3) 0.0300(6) Uani 1 1 d . . .
S3 S 0.7576(3) 0.11183(12) 0.0391(3) 0.0311(6) Uani 1 1 d . . .
S4 S 0.9087(3) 0.17900(13) -0.1176(3) 0.0376(7) Uani 1 1 d . . .
S5 S 0.8198(3) 0.33594(12) 0.2763(3) 0.0285(5) Uani 1 1 d . . .
S6 S 1.0600(3) 0.32708(13) 0.1648(3) 0.0311(6) Uani 1 1 d . . .
S7 S 1.1643(3) 0.38946(13) 0.5452(3) 0.0309(6) Uani 1 1 d . . .
S8 S 1.0144(3) 0.31792(13) 0.6932(3) 0.0346(6) Uani 1 1 d . . .
O1 O 1.0233(7) 0.0930(3) 0.4756(7) 0.0290(16) Uani 1 1 d . . .
O2 O 0.7994(8) 0.0795(3) -0.1786(7) 0.0324(17) Uani 1 1 d . . .
O3 O 0.8891(9) 0.4122(3) 0.1376(8) 0.0383(19) Uani 1 1 d . . .
O4 O 1.0679(8) 0.4207(3) 0.7479(7) 0.0339(18) Uani 1 1 d . . .
N1 N 0.5722(8) 0.2242(4) 0.1029(7) 0.0254(17) Uani 1 1 d . . .
N2 N 0.6793(8) 0.2846(4) -0.0610(8) 0.0268(18) Uani 1 1 d . . .
N3 N 1.2483(8) 0.2137(4) 0.6407(8) 0.030(2) Uani 1 1 d . . .
N4 N 1.3537(8) 0.2748(5) 0.4771(8) 0.0288(18) Uani 1 1 d . . .
C1 C 1.0014(10) 0.1399(4) 0.4008(9) 0.022(2) Uani 1 1 d . . .
C2 C 1.1447(11) 0.0589(4) 0.4849(11) 0.029(2) Uani 1 1 d . . .
H2A H 1.2290 0.0821 0.5131 0.035 Uiso 1 1 calc R . .
H2B H 1.1383 0.0422 0.3956 0.035 Uiso 1 1 calc R . .
C3 C 1.1504(11) 0.0141(5) 0.5875(11) 0.030(2) Uani 1 1 d . . .
H3A H 1.0708 -0.0112 0.5527 0.036 Uiso 1 1 calc R . .
H3B H 1.1423 0.0314 0.6719 0.036 Uiso 1 1 calc R . .
C4 C 1.2826(11) -0.0198(4) 0.6200(10) 0.031(2) Uani 1 1 d . . .
H4A H 1.3622 0.0058 0.6507 0.037 Uiso 1 1 calc R . .
H4B H 1.2852 -0.0455 0.6956 0.037 Uiso 1 1 calc R . .
C5 C 1.2975(15) -0.0533(5) 0.5010(13) 0.047(3) Uani 1 1 d . . .
H5A H 1.3848 -0.0738 0.5281 0.070 Uiso 1 1 calc R . .
H5B H 1.2965 -0.0281 0.4260 0.070 Uiso 1 1 calc R . .
H5C H 1.2208 -0.0797 0.4719 0.070 Uiso 1 1 calc R . .
C6 C 0.8236(10) 0.1217(5) -0.0931(10) 0.027(2) Uani 1 1 d . . .
C7 C 0.8439(12) 0.0821(5) -0.3022(11) 0.034(2) Uani 1 1 d . . .
H7A H 0.9457 0.0825 -0.2783 0.041 Uiso 1 1 calc R . .
H7B H 0.8079 0.1162 -0.3544 0.041 Uiso 1 1 calc R . .
C8 C 0.7872(13) 0.0310(6) -0.3850(13) 0.042(3) Uani 1 1 d . . .
H8A H 0.8255 -0.0023 -0.3304 0.050 Uiso 1 1 calc R . .
H8B H 0.8208 0.0307 -0.4657 0.050 Uiso 1 1 calc R . .
C9 C 0.6311(15) 0.0258(6) -0.4323(15) 0.054(4) Uani 1 1 d . . .
H9A H 0.5962 0.0257 -0.3523 0.065 Uiso 1 1 calc R . .
H9B H 0.6056 -0.0102 -0.4799 0.065 Uiso 1 1 calc R . .
C10 C 0.5618(15) 0.0734(7) -0.5277(14) 0.061(4) Uani 1 1 d . . .
H10A H 0.4617 0.0683 -0.5550 0.091 Uiso 1 1 calc R . .
H10B H 0.5941 0.0730 -0.6083 0.091 Uiso 1 1 calc R . .
H10C H 0.5855 0.1091 -0.4807 0.091 Uiso 1 1 calc R . .
C11 C 0.5226(10) 0.1917(5) 0.1818(11) 0.030(2) Uani 1 1 d . . .
H11 H 0.5839 0.1669 0.2424 0.035 Uiso 1 1 calc R . .
C12 C 0.3844(12) 0.1923(5) 0.1795(12) 0.036(3) Uani 1 1 d . . .
H12 H 0.3523 0.1684 0.2369 0.043 Uiso 1 1 calc R . .
C13 C 0.2958(11) 0.2284(6) 0.0922(11) 0.035(3) Uani 1 1 d . . .
H13 H 0.2016 0.2304 0.0895 0.042 Uiso 1 1 calc R . .
C14 C 0.3463(11) 0.2613(5) 0.0092(11) 0.032(2) Uani 1 1 d . . .
H14 H 0.2861 0.2860 -0.0526 0.038 Uiso 1 1 calc R . .
C15 C 0.4844(10) 0.2591(4) 0.0142(10) 0.026(2) Uani 1 1 d . . .
C16 C 0.5457(11) 0.2929(4) -0.0751(10) 0.025(2) Uani 1 1 d . . .
C17 C 0.4676(11) 0.3306(5) -0.1708(11) 0.033(2) Uani 1 1 d . . .
H17 H 0.3722 0.3356 -0.1819 0.039 Uiso 1 1 calc R . .
C18 C 0.5328(12) 0.3604(5) -0.2487(11) 0.033(2) Uani 1 1 d . . .
H18 H 0.4825 0.3866 -0.3133 0.040 Uiso 1 1 calc R . .
C19 C 0.6718(12) 0.3519(4) -0.2325(11) 0.029(2) Uani 1 1 d . . .
H19 H 0.7184 0.3721 -0.2849 0.035 Uiso 1 1 calc R . .
C20 C 0.7398(12) 0.3134(5) -0.1380(10) 0.032(2) Uani 1 1 d . . .
H20 H 0.8348 0.3069 -0.1270 0.038 Uiso 1 1 calc R . .
C21 C 0.9237(10) 0.3615(5) 0.1896(11) 0.027(2) Uani 1 1 d . . .
C22 C 0.9727(15) 0.4408(5) 0.0666(15) 0.047(3) Uani 1 1 d . . .
H22A H 0.9786 0.4187 -0.0124 0.057 Uiso 1 1 calc R . .
H22B H 1.0671 0.4467 0.1275 0.057 Uiso 1 1 calc R . .
C23 C 0.9038(13) 0.4960(6) 0.0206(13) 0.048(3) Uani 1 1 d . . .
H23A H 0.8877 0.5155 0.0991 0.057 Uiso 1 1 calc R . .
H23B H 0.9657 0.5195 -0.0147 0.057 Uiso 1 1 calc R . .
C24 C 0.7694(19) 0.4888(7) -0.0874(13) 0.065(4) Uani 1 1 d . . .
H24A H 0.7118 0.4620 -0.0553 0.078 Uiso 1 1 calc R . .
H24B H 0.7870 0.4727 -0.1690 0.078 Uiso 1 1 calc R . .
C25 C 0.6894(17) 0.5436(7) -0.1264(14) 0.061(4) Uani 1 1 d . . .
H25A H 0.6020 0.5363 -0.1960 0.091 Uiso 1 1 calc R . .
H25B H 0.7442 0.5698 -0.1618 0.091 Uiso 1 1 calc R . .
H25C H 0.6710 0.5597 -0.0462 0.091 Uiso 1 1 calc R . .
C27 C 1.0842(10) 0.3786(5) 0.6661(10) 0.031(2) Uani 1 1 d . . .
C28 C 1.1419(13) 0.4732(5) 0.7512(13) 0.042(3) Uani 1 1 d . . .
H28A H 1.0925 0.5033 0.7831 0.050 Uiso 1 1 calc R . .
H28B H 1.1434 0.4827 0.6583 0.050 Uiso 1 1 calc R . .
C29 C 1.2879(12) 0.4699(5) 0.8432(11) 0.036(3) Uani 1 1 d . . .
H29A H 1.3322 0.5068 0.8461 0.043 Uiso 1 1 calc R . .
H29B H 1.3401 0.4429 0.8049 0.043 Uiso 1 1 calc R . .
C30 C 1.2961(12) 0.4520(5) 0.9886(12) 0.040(3) Uani 1 1 d . . .
H30A H 1.2513 0.4153 0.9858 0.048 Uiso 1 1 calc R . .
H30B H 1.2448 0.4792 1.0273 0.048 Uiso 1 1 calc R . .
C31 C 1.4458(15) 0.4483(8) 1.0815(14) 0.066(4) Uani 1 1 d . . .
H31A H 1.4456 0.4369 1.1726 0.099 Uiso 1 1 calc R . .
H31B H 1.4902 0.4848 1.0860 0.099 Uiso 1 1 calc R . .
H31C H 1.4965 0.4208 1.0448 0.099 Uiso 1 1 calc R . .
C32 C 1.1888(12) 0.1824(5) 0.7177(11) 0.035(3) Uani 1 1 d . . .
H32 H 1.0946 0.1888 0.7106 0.042 Uiso 1 1 calc R . .
C33 C 1.2590(13) 0.1418(5) 0.8057(11) 0.034(3) Uani 1 1 d . . .
H33 H 1.2146 0.1208 0.8587 0.041 Uiso 1 1 calc R . .
C34 C 1.3958(13) 0.1326(6) 0.8149(12) 0.040(3) Uani 1 1 d . . .
H34 H 1.4471 0.1048 0.8741 0.048 Uiso 1 1 calc R . .
C35 C 1.4572(12) 0.1646(5) 0.7359(11) 0.034(2) Uani 1 1 d . . .
H35 H 1.5516 0.1592 0.7424 0.041 Uiso 1 1 calc R . .
C36 C 1.3809(10) 0.2043(5) 0.6478(11) 0.029(2) Uani 1 1 d . . .
C37 C 1.4395(11) 0.2394(4) 0.5603(11) 0.027(2) Uani 1 1 d . . .
C38 C 1.5778(11) 0.2366(4) 0.5653(11) 0.029(2) Uani 1 1 d . . .
H38 H 1.6377 0.2106 0.6231 0.035 Uiso 1 1 calc R . .
C39 C 1.6272(10) 0.2727(6) 0.4837(11) 0.035(3) Uani 1 1 d . . .
H39 H 1.7219 0.2724 0.4879 0.042 Uiso 1 1 calc R . .
C40 C 1.5382(11) 0.3084(5) 0.3983(12) 0.033(3) Uani 1 1 d . . .
H40 H 1.5689 0.3325 0.3402 0.040 Uiso 1 1 calc R . .
C41 C 1.4022(12) 0.3086(5) 0.3984(11) 0.032(2) Uani 1 1 d . . .
H41 H 1.3403 0.3338 0.3400 0.038 Uiso 1 1 calc R . .

loop_
_atom_site_aniso_label
_atom_site_aniso_U_11
_atom_site_aniso_U_22
_atom_site_aniso_U_33
_atom_site_aniso_U_23
_atom_site_aniso_U_13
_atom_site_aniso_U_12
Pb1 0.02007(17) 0.03003(19) 0.02027(17) 0.00137(15) 0.00656(13) 0.00056(16)
Pb2 0.01977(17) 0.03103(19) 0.02077(17) 0.00096(15) 0.00602(13) 0.00012(16)
S1 0.0234(13) 0.0344(15) 0.0275(13) 0.0065(11) 0.0123(10) 0.0059(11)
S2 0.0271(13) 0.0368(15) 0.0307(14) 0.0093(11) 0.0154(11) 0.0064(11)
S3 0.0367(15) 0.0333(15) 0.0274(13) -0.0002(11) 0.0160(12) -0.0050(12)
S4 0.0463(17) 0.0393(17) 0.0354(15) -0.0076(13) 0.0248(13) -0.0133(13)
S5 0.0255(13) 0.0341(14) 0.0299(13) 0.0028(11) 0.0145(11) 0.0037(11)
S6 0.0244(13) 0.0405(16) 0.0302(14) 0.0056(12) 0.0108(11) 0.0065(12)
S7 0.0322(15) 0.0345(15) 0.0296(14) -0.0008(12) 0.0145(12) -0.0032(12)
S8 0.0359(15) 0.0435(17) 0.0294(14) 0.0021(12) 0.0176(12) -0.0023(12)
O1 0.024(4) 0.034(4) 0.031(4) 0.007(3) 0.011(3) 0.010(3)
O2 0.038(4) 0.034(4) 0.030(4) -0.006(3) 0.017(3) -0.009(3)
O3 0.041(5) 0.038(5) 0.044(5) 0.012(4) 0.024(4) 0.011(4)
O4 0.031(4) 0.044(5) 0.028(4) -0.011(3) 0.010(3) -0.002(3)
N1 0.026(4) 0.032(4) 0.021(4) -0.001(4) 0.009(3) -0.001(4)
N2 0.023(4) 0.035(5) 0.023(4) 0.004(4) 0.007(3) -0.001(4)
N3 0.023(4) 0.044(6) 0.023(4) 0.000(4) 0.008(3) 0.000(4)
N4 0.022(4) 0.043(5) 0.021(4) 0.001(4) 0.006(3) 0.003(5)
C1 0.020(5) 0.024(5) 0.019(5) -0.012(4) -0.001(4) -0.001(4)
C2 0.030(6) 0.029(6) 0.032(6) -0.001(4) 0.014(5) 0.004(4)
C3 0.034(6) 0.031(6) 0.026(5) 0.004(4) 0.010(4) 0.004(4)
C4 0.025(5) 0.032(6) 0.030(5) 0.009(4) 0.001(4) 0.002(4)
C5 0.054(8) 0.038(7) 0.048(7) 0.009(6) 0.015(6) 0.008(6)
C6 0.020(5) 0.037(6) 0.025(5) 0.000(5) 0.009(4) -0.002(4)
C7 0.037(6) 0.037(6) 0.032(6) -0.011(5) 0.018(5) -0.001(5)
C8 0.041(7) 0.048(7) 0.039(7) -0.015(5) 0.015(5) -0.011(6)
C9 0.055(8) 0.063(9) 0.053(8) -0.025(7) 0.030(7) -0.030(7)
C10 0.043(8) 0.084(12) 0.049(8) -0.015(8) 0.004(6) -0.010(8)
C11 0.019(5) 0.044(7) 0.025(5) 0.004(5) 0.005(4) 0.002(4)
C12 0.032(6) 0.039(7) 0.038(6) -0.005(5) 0.013(5) -0.007(5)
C13 0.021(5) 0.051(8) 0.035(5) -0.009(6) 0.011(4) -0.003(6)
C14 0.025(5) 0.040(7) 0.030(6) -0.003(4) 0.009(4) 0.002(4)
C15 0.026(5) 0.030(5) 0.019(5) -0.007(4) 0.001(4) 0.005(4)
C16 0.027(5) 0.024(6) 0.022(5) -0.005(4) 0.004(4) -0.003(4)
C17 0.019(5) 0.037(6) 0.038(6) 0.004(5) 0.002(4) 0.009(5)
C18 0.035(6) 0.032(6) 0.026(5) 0.011(5) 0.001(5) 0.008(5)
C19 0.036(6) 0.025(5) 0.027(5) 0.007(4) 0.009(5) -0.002(4)
C20 0.030(6) 0.051(7) 0.013(5) 0.002(5) 0.006(4) 0.002(5)
C21 0.020(5) 0.032(6) 0.028(5) 0.004(5) 0.005(4) -0.001(4)
C22 0.054(8) 0.040(7) 0.061(8) 0.004(6) 0.039(7) -0.002(6)
C23 0.052(8) 0.042(7) 0.053(8) 0.007(6) 0.022(6) -0.009(6)
C24 0.100(13) 0.057(9) 0.031(7) -0.002(6) 0.008(7) -0.001(8)
C25 0.079(10) 0.056(9) 0.043(8) 0.009(7) 0.012(7) 0.020(8)
C27 0.018(5) 0.047(7) 0.025(5) 0.000(5) 0.003(4) 0.013(5)
C28 0.040(7) 0.042(7) 0.045(7) -0.003(6) 0.015(5) 0.008(5)
C29 0.036(6) 0.037(6) 0.036(6) -0.004(5) 0.012(5) 0.003(5)
C30 0.037(7) 0.039(7) 0.042(7) -0.010(5) 0.009(5) -0.005(5)
C31 0.044(8) 0.095(13) 0.043(8) -0.015(8) -0.013(6) 0.003(8)
C32 0.035(6) 0.044(7) 0.029(6) 0.001(5) 0.015(5) 0.002(5)
C33 0.044(7) 0.031(6) 0.027(6) 0.001(5) 0.008(5) -0.008(5)
C34 0.039(7) 0.043(7) 0.034(6) 0.001(5) 0.005(5) 0.001(5)
C35 0.032(6) 0.039(6) 0.028(5) -0.002(5) 0.002(4) 0.000(5)
C36 0.015(5) 0.042(7) 0.026(5) 0.002(4) 0.002(4) 0.005(4)
C37 0.029(5) 0.020(5) 0.030(5) -0.006(4) 0.007(4) 0.005(4)
C38 0.023(5) 0.029(6) 0.036(6) -0.007(4) 0.007(4) 0.002(4)
C39 0.020(5) 0.041(7) 0.048(6) -0.011(6) 0.016(5) 0.001(6)
C40 0.030(6) 0.040(7) 0.034(6) 0.001(5) 0.018(5) -0.001(5)
C41 0.033(6) 0.032(6) 0.033(6) 0.005(5) 0.012(5) -0.002(5)

loop_
_atom_type_symbol
_atom_type_description
_atom_type_scat_dispersion_real
_atom_type_scat_dispersion_imag
_atom_type_scat_source
C C 0.0033 0.0016 'International Tables Vol C Tables 4.2.6.8 and 6.1.1.4'
H H 0.0000 0.0000 'International Tables Vol C Tables 4.2.6.8 and 6.1.1.4'
O O 0.0106 0.0060 'International Tables Vol C Tables 4.2.6.8 and 6.1.1.4'
S S 0.1246 0.1234 'International Tables Vol C Tables 4.2.6.8 and 6.1.1.4'
N N 0.0061 0.0033 'International Tables Vol C Tables 4.2.6.8 and 6.1.1.4'
Pb Pb -3.3944 10.1111 'International Tables Vol C Tables 4.2.6.8 and 6.1.1.4'

loop_
_geom_angle_atom_site_label_1
_geom_angle_atom_site_label_2
_geom_angle_atom_site_label_3
_geom_angle
_geom_angle_site_symmetry_1
_geom_angle_site_symmetry_3
_geom_angle_publ_flag
N2 Pb1 N1 61.9(3) . . ?
N2 Pb1 S3 103.9(2) . . ?
N1 Pb1 S3 78.7(2) . . ?
N2 Pb1 S4 79.1(2) . . ?
N1 Pb1 S4 114.60(18) . . ?
S3 Pb1 S4 61.62(8) . . ?
N2 Pb1 S1 141.87(18) . . ?
N1 Pb1 S1 84.85(18) . . ?
S3 Pb1 S1 85.76(8) . . ?
S4 Pb1 S1 135.32(8) . . ?
N2 Pb1 S5 75.7(2) . . ?
N1 Pb1 S5 80.3(2) . . ?
S3 Pb1 S5 156.09(7) . . ?
S4 Pb1 S5 139.34(7) . . ?
S1 Pb1 S5 81.03(7) . . ?
N2 Pb1 S2 159.53(18) . . ?
N1 Pb1 S2 138.4(2) . . ?
S3 Pb1 S2 81.70(8) . . ?
S4 Pb1 S2 86.73(8) . . ?
S1 Pb1 S2 57.25(6) . . ?
S5 Pb1 S2 107.14(7) . . ?
N2 Pb1 S6 83.8(2) . . ?
N1 Pb1 S6 129.5(2) . . ?
S3 Pb1 S6 149.08(7) . . ?
S4 Pb1 S6 91.45(7) . . ?
S1 Pb1 S6 106.76(7) . . ?
S5 Pb1 S6 54.70(6) . . ?
S2 Pb1 S6 81.87(7) . . ?
N2 Pb1 Pb2 123.8(2) . . ?
N1 Pb1 Pb2 118.59(17) . . ?
S3 Pb1 Pb2 132.10(6) . . ?
S4 Pb1 Pb2 126.71(6) . . ?
S1 Pb1 Pb2 55.15(5) . . ?
S5 Pb1 Pb2 51.97(5) . . ?
S2 Pb1 Pb2 55.18(5) . . ?
S6 Pb1 Pb2 51.62(5) . . ?
N3 Pb2 N4 61.0(3) . . ?
N3 Pb2 S7 104.8(2) . . ?
N4 Pb2 S7 79.9(2) . . ?
N3 Pb2 S8 80.4(2) . . ?
N4 Pb2 S8 115.93(19) . . ?
S7 Pb2 S8 62.25(8) . . ?
N3 Pb2 S5 159.95(18) . . ?
N4 Pb2 S5 139.1(2) . . ?
S7 Pb2 S5 83.55(8) . . ?
S8 Pb2 S5 87.89(8) . . ?
N3 Pb2 S6 140.64(18) . . ?
N4 Pb2 S6 84.02(19) . . ?
S7 Pb2 S6 84.42(8) . . ?
S8 Pb2 S6 134.90(8) . . ?
S5 Pb2 S6 57.17(7) . . ?
N3 Pb2 S2 73.6(2) . . ?
N4 Pb2 S2 79.4(2) . . ?
S7 Pb2 S2 156.92(7) . . ?
S8 Pb2 S2 137.56(7) . . ?
S5 Pb2 S2 105.83(7) . . ?
S6 Pb2 S2 83.35(7) . . ?
N3 Pb2 Pb1 123.0(2) . . ?
N4 Pb2 Pb1 117.70(18) . . ?
S7 Pb2 Pb1 131.97(6) . . ?
S8 Pb2 Pb1 126.19(6) . . ?
S5 Pb2 Pb1 53.18(5) . . ?
S6 Pb2 Pb1 56.45(5) . . ?
S2 Pb2 Pb1 52.65(5) . . ?
C1 S1 Pb1 87.6(4) . . ?
C1 S2 Pb1 83.4(3) . . ?
C1 S2 Pb2 80.3(3) . . ?
Pb1 S2 Pb2 72.17(6) . . ?
C6 S3 Pb1 89.5(4) . . ?
C6 S4 Pb1 83.6(4) . . ?
C21 S5 Pb2 84.5(4) . . ?
C21 S5 Pb1 86.0(4) . . ?
Pb2 S5 Pb1 74.85(6) . . ?
C21 S6 Pb2 83.3(4) . . ?
C21 S6 Pb1 80.1(4) . . ?
Pb2 S6 Pb1 71.93(6) . . ?
C27 S7 Pb2 87.3(4) . . ?
C27 S8 Pb2 85.4(4) . . ?
C1 O1 C2 120.0(8) . . ?
C6 O2 C7 120.1(8) . . ?
C21 O3 C22 120.8(9) . . ?
C27 O4 C28 120.0(8) . . ?
C11 N1 C15 118.8(8) . . ?
C11 N1 Pb1 119.1(7) . . ?
C15 N1 Pb1 122.1(7) . . ?
C20 N2 C16 119.3(9) . . ?
C20 N2 Pb1 117.3(7) . . ?
C16 N2 Pb1 123.0(6) . . ?
C36 N3 C32 119.1(10) . . ?
C36 N3 Pb2 122.5(7) . . ?
C32 N3 Pb2 117.6(7) . . ?
C37 N4 C41 119.3(9) . . ?
C37 N4 Pb2 122.3(7) . . ?
C41 N4 Pb2 118.4(7) . . ?
O1 C1 S1 113.5(7) . . ?
O1 C1 S2 121.7(7) . . ?
S1 C1 S2 124.8(6) . . ?
O1 C2 C3 107.8(8) . . ?
O1 C2 H2A 110.2 . . ?
C3 C2 H2A 110.2 . . ?
O1 C2 H2B 110.2 . . ?
C3 C2 H2B 110.2 . . ?
H2A C2 H2B 108.5 . . ?
C2 C3 C4 112.8(9) . . ?
C2 C3 H3A 109.0 . . ?
C4 C3 H3A 109.0 . . ?
C2 C3 H3B 109.0 . . ?
C4 C3 H3B 109.0 . . ?
H3A C3 H3B 107.8 . . ?
C5 C4 C3 113.4(9) . . ?
C5 C4 H4A 108.9 . . ?
C3 C4 H4A 108.9 . . ?
C5 C4 H4B 108.9 . . ?
C3 C4 H4B 108.9 . . ?
H4A C4 H4B 107.7 . . ?
C4 C5 H5A 109.5 . . ?
C4 C5 H5B 109.5 . . ?
H5A C5 H5B 109.5 . . ?
C4 C5 H5C 109.5 . . ?
H5A C5 H5C 109.5 . . ?
H5B C5 H5C 109.5 . . ?
O2 C6 S4 122.1(8) . . ?
O2 C6 S3 112.8(8) . . ?
S4 C6 S3 125.1(7) . . ?
O2 C7 C8 107.0(9) . . ?
O2 C7 H7A 110.3 . . ?
C8 C7 H7A 110.3 . . ?
O2 C7 H7B 110.3 . . ?
C8 C7 H7B 110.3 . . ?
H7A C7 H7B 108.6 . . ?
C7 C8 C9 115.9(11) . . ?
C7 C8 H8A 108.3 . . ?
C9 C8 H8A 108.3 . . ?
C7 C8 H8B 108.3 . . ?
C9 C8 H8B 108.3 . . ?
H8A C8 H8B 107.4 . . ?
C8 C9 C10 112.5(12) . . ?
C8 C9 H9A 109.1 . . ?
C10 C9 H9A 109.1 . . ?
C8 C9 H9B 109.1 . . ?
C10 C9 H9B 109.1 . . ?
H9A C9 H9B 107.8 . . ?
C9 C10 H10A 109.5 . . ?
C9 C10 H10B 109.5 . . ?
H10A C10 H10B 109.5 . . ?
C9 C10 H10C 109.5 . . ?
H10A C10 H10C 109.5 . . ?
H10B C10 H10C 109.5 . . ?
N1 C11 C12 122.9(11) . . ?
N1 C11 H11 118.5 . . ?
C12 C11 H11 118.5 . . ?
C13 C12 C11 118.6(11) . . ?
C13 C12 H12 120.7 . . ?
C11 C12 H12 120.7 . . ?
C14 C13 C12 118.6(10) . . ?
C14 C13 H13 120.7 . . ?
C12 C13 H13 120.7 . . ?
C13 C14 C15 120.9(11) . . ?
C13 C14 H14 119.6 . . ?
C15 C14 H14 119.6 . . ?
N1 C15 C14 120.2(10) . . ?
N1 C15 C16 116.1(9) . . ?
C14 C15 C16 123.7(9) . . ?
N2 C16 C17 121.3(10) . . ?
N2 C16 C15 116.4(9) . . ?
C17 C16 C15 122.3(10) . . ?
C18 C17 C16 118.4(10) . . ?
C18 C17 H17 120.8 . . ?
C16 C17 H17 120.8 . . ?
C17 C18 C19 119.9(10) . . ?
C17 C18 H18 120.0 . . ?
C19 C18 H18 120.0 . . ?
C20 C19 C18 117.8(10) . . ?
C20 C19 H19 121.1 . . ?
C18 C19 H19 121.1 . . ?
N2 C20 C19 123.3(10) . . ?
N2 C20 H20 118.4 . . ?
C19 C20 H20 118.4 . . ?
O3 C21 S5 114.4(8) . . ?
O3 C21 S6 120.9(8) . . ?
S5 C21 S6 124.6(7) . . ?
O3 C22 C23 106.8(10) . . ?
O3 C22 H22A 110.4 . . ?
C23 C22 H22A 110.4 . . ?
O3 C22 H22B 110.4 . . ?
C23 C22 H22B 110.4 . . ?
H22A C22 H22B 108.6 . . ?
C24 C23 C22 111.7(12) . . ?
C24 C23 H23A 109.3 . . ?
C22 C23 H23A 109.3 . . ?
C24 C23 H23B 109.3 . . ?
C22 C23 H23B 109.3 . . ?
H23A C23 H23B 107.9 . . ?
C23 C24 C25 113.0(13) . . ?
C23 C24 H24A 109.0 . . ?
C25 C24 H24A 109.0 . . ?
C23 C24 H24B 109.0 . . ?
C25 C24 H24B 109.0 . . ?
H24A C24 H24B 107.8 . . ?
C24 C25 H25A 109.5 . . ?
C24 C25 H25B 109.5 . . ?
H25A C25 H25B 109.5 . . ?
C24 C25 H25C 109.5 . . ?
H25A C25 H25C 109.5 . . ?
H25B C25 H25C 109.5 . . ?
O4 C27 S8 114.0(8) . . ?
O4 C27 S7 121.1(9) . . ?
S8 C27 S7 124.9(7) . . ?
O4 C28 C29 111.9(10) . . ?
O4 C28 H28A 109.2 . . ?
C29 C28 H28A 109.2 . . ?
O4 C28 H28B 109.2 . . ?
C29 C28 H28B 109.2 . . ?
H28A C28 H28B 107.9 . . ?
C28 C29 C30 113.0(10) . . ?
C28 C29 H29A 109.0 . . ?
C30 C29 H29A 109.0 . . ?
C28 C29 H29B 109.0 . . ?
C30 C29 H29B 109.0 . . ?
H29A C29 H29B 107.8 . . ?
C29 C30 C31 112.6(11) . . ?
C29 C30 H30A 109.1 . . ?
C31 C30 H30A 109.1 . . ?
C29 C30 H30B 109.1 . . ?
C31 C30 H30B 109.1 . . ?
H30A C30 H30B 107.8 . . ?
C30 C31 H31A 109.5 . . ?
C30 C31 H31B 109.5 . . ?
H31A C31 H31B 109.5 . . ?
C30 C31 H31C 109.5 . . ?
H31A C31 H31C 109.5 . . ?
H31B C31 H31C 109.5 . . ?
N3 C32 C33 122.9(11) . . ?
N3 C32 H32 118.5 . . ?
C33 C32 H32 118.5 . . ?
C32 C33 C34 118.2(11) . . ?
C32 C33 H33 120.9 . . ?
C34 C33 H33 120.9 . . ?
C33 C34 C35 119.0(11) . . ?
C33 C34 H34 120.5 . . ?
C35 C34 H34 120.5 . . ?
C36 C35 C34 120.2(11) . . ?
C36 C35 H35 119.9 . . ?
C34 C35 H35 119.9 . . ?
N3 C36 C35 120.5(10) . . ?
N3 C36 C37 116.5(9) . . ?
C35 C36 C37 122.9(10) . . ?
N4 C37 C38 121.1(10) . . ?
N4 C37 C36 116.8(9) . . ?
C38 C37 C36 122.1(10) . . ?
C37 C38 C39 118.8(10) . . ?
C37 C38 H38 120.6 . . ?
C39 C38 H38 120.6 . . ?
C40 C39 C38 119.4(9) . . ?
C40 C39 H39 120.3 . . ?
C38 C39 H39 120.3 . . ?
C39 C40 C41 118.4(11) . . ?
C39 C40 H40 120.8 . . ?
C41 C40 H40 120.8 . . ?
N4 C41 C40 123.0(11) . . ?
N4 C41 H41 118.5 . . ?
C40 C41 H41 118.5 . . ?

loop_
_geom_bond_atom_site_label_1
_geom_bond_atom_site_label_2
_geom_bond_distance
_geom_bond_site_symmetry_2
_geom_bond_publ_flag
Pb1 N2 2.613(9) . ?
Pb1 N1 2.619(7) . ?
Pb1 S3 2.832(3) . ?
Pb1 S4 3.026(3) . ?
Pb1 S1 3.062(3) . ?
Pb1 S5 3.165(3) . ?
Pb1 S2 3.187(3) . ?
Pb1 S6 3.345(3) . ?
Pb1 Pb2 3.8159(5) . ?
Pb2 N3 2.637(9) . ?
Pb2 N4 2.656(8) . ?
Pb2 S7 2.862(3) . ?
Pb2 S8 2.931(3) . ?
Pb2 S5 3.114(3) . ?
Pb2 S6 3.147(3) . ?
Pb2 S2 3.291(3) . ?
S1 C1 1.687(10) . ?
S2 C1 1.694(10) . ?
S3 C6 1.706(10) . ?
S4 C6 1.681(11) . ?
S5 C21 1.688(10) . ?
S6 C21 1.695(11) . ?
S7 C27 1.698(11) . ?
S8 C27 1.680(13) . ?
O1 C1 1.345(12) . ?
O1 C2 1.459(12) . ?
O2 C6 1.319(13) . ?
O2 C7 1.475(12) . ?
O3 C21 1.334(13) . ?
O3 C22 1.449(14) . ?
O4 C27 1.358(13) . ?
O4 C28 1.462(15) . ?
N1 C11 1.328(14) . ?
N1 C15 1.363(14) . ?
N2 C20 1.332(14) . ?
N2 C16 1.336(13) . ?
N3 C36 1.346(13) . ?
N3 C32 1.357(14) . ?
N4 C37 1.333(14) . ?
N4 C41 1.340(14) . ?
C2 C3 1.499(15) . ?
C2 H2A 0.9900 . ?
C2 H2B 0.9900 . ?
C3 C4 1.521(14) . ?
C3 H3A 0.9900 . ?
C3 H3B 0.9900 . ?
C4 C5 1.512(17) . ?
C4 H4A 0.9900 . ?
C4 H4B 0.9900 . ?
C5 H5A 0.9800 . ?
C5 H5B 0.9800 . ?
C5 H5C 0.9800 . ?
C7 C8 1.508(16) . ?
C7 H7A 0.9900 . ?
C7 H7B 0.9900 . ?
C8 C9 1.521(18) . ?
C8 H8A 0.9900 . ?
C8 H8B 0.9900 . ?
C9 C10 1.54(2) . ?
C9 H9A 0.9900 . ?
C9 H9B 0.9900 . ?
C10 H10A 0.9800 . ?
C10 H10B 0.9800 . ?
C10 H10C 0.9800 . ?
C11 C12 1.397(15) . ?
C11 H11 0.9500 . ?
C12 C13 1.377(19) . ?
C12 H12 0.9500 . ?
C13 C14 1.372(16) . ?
C13 H13 0.9500 . ?
C14 C15 1.389(15) . ?
C14 H14 0.9500 . ?
C15 C16 1.495(14) . ?
C16 C17 1.401(15) . ?
C17 C18 1.382(16) . ?
C17 H17 0.9500 . ?
C18 C19 1.387(16) . ?
C18 H18 0.9500 . ?
C19 C20 1.375(15) . ?
C19 H19 0.9500 . ?
C20 H20 0.9500 . ?
C22 C23 1.508(19) . ?
C22 H22A 0.9900 . ?
C22 H22B 0.9900 . ?
C23 C24 1.50(2) . ?
C23 H23A 0.9900 . ?
C23 H23B 0.9900 . ?
C24 C25 1.54(2) . ?
C24 H24A 0.9900 . ?
C24 H24B 0.9900 . ?
C25 H25A 0.9800 . ?
C25 H25B 0.9800 . ?
C25 H25C 0.9800 . ?
C28 C29 1.510(17) . ?
C28 H28A 0.9900 . ?
C28 H28B 0.9900 . ?
C29 C30 1.539(17) . ?
C29 H29A 0.9900 . ?
C29 H29B 0.9900 . ?
C30 C31 1.543(17) . ?
C30 H30A 0.9900 . ?
C30 H30B 0.9900 . ?
C31 H31A 0.9800 . ?
C31 H31B 0.9800 . ?
C31 H31C 0.9800 . ?
C32 C33 1.380(16) . ?
C32 H32 0.9500 . ?
C33 C34 1.382(17) . ?
C33 H33 0.9500 . ?
C34 C35 1.395(17) . ?
C34 H34 0.9500 . ?
C35 C36 1.386(16) . ?
C35 H35 0.9500 . ?
C36 C37 1.482(15) . ?
C37 C38 1.392(14) . ?
C38 C39 1.401(17) . ?
C38 H38 0.9500 . ?
C39 C40 1.363(18) . ?
C39 H39 0.9500 . ?
C40 C41 1.381(15) . ?
C40 H40 0.9500 . ?
C41 H41 0.9500 . ?
